data_4345753
loop_
_publ_author_name
'Chen, Qiu-Fang'
'Zhao, Xin'
'Liu, Quan'
'Jia, Ji-Dong'
'Qiu, Xiao-Ting'
'Song, Ying-Lin'
'Young, David James'
'Zhang, Wen-Hua'
'Lang, Jian-Ping'

_publ_section_title
;
 Tungsten(VI)-Copper(I)-Sulfur Cluster-Supported Metal-Organic Frameworks
 Bridged by in Situ Click-Formed Tetrazolate Ligands.
;
_journal_issue 10
_journal_name_full 'Inorganic chemistry'
_journal_page_first 5669
_journal_page_last 5679
_journal_paper_doi 10.1021/acs.inorgchem.7b00261
_journal_volume 56
_journal_year 2017
_chemical_formula_moiety 'C42 H65 B3 Cu6 F4 N24 S6 W2'
_chemical_formula_sum 'C42 H65 B3 Cu6 F4 N24 S6 W2'
_chemical_formula_weight 1955.91
_space_group_crystal_system trigonal
_space_group_IT_number 167
_space_group_name_Hall '-R 3 2"c'
_space_group_name_H-M_alt 'R -3 c :H'
_symmetry_space_group_name_Hall '-R 3 2"c'
_symmetry_space_group_name_H-M 'R -3 c :H'
_atom_sites_solution_hydrogens mixed
_audit_creation_method SHELXL-2013
_cell_angle_alpha 90
_cell_angle_beta 90
_cell_angle_gamma 120
_cell_formula_units_Z 6
_cell_length_a 11.5194(10)
_cell_length_b 11.5194(10)
_cell_length_c 94.135(12)
_cell_measurement_reflns_used 9589
_cell_measurement_temperature 223(2)
_cell_measurement_theta_max 28.36
_cell_measurement_theta_min 2.60
_cell_volume 10817.9(19)
_computing_cell_refinement 'Bruker D8 Quest'
_computing_data_collection 'Bruker D8 Quest'
_computing_data_reduction 'Bruker D8 Quest'
_computing_molecular_graphics 'SHELXL-2013 (Sheldrick, 2013)'
_computing_publication_material 'publCIF (Westrip, 2010)'
_computing_structure_refinement 'SHELXL-2013 (Sheldrick, 2013)'
_computing_structure_solution 'SHELXL-2013 (Sheldrick, 2013)'
_diffrn_ambient_temperature 223(2)
_diffrn_measured_fraction_theta_full 0.999
_diffrn_measured_fraction_theta_max 0.998
_diffrn_measurement_device_type 'Bruker D8 Quest'
_diffrn_measurement_method 'phi and omega scans'
_diffrn_radiation_monochromator graphite
_diffrn_radiation_source 'fine-focus sealed tube'
_diffrn_radiation_type MoK\a
_diffrn_radiation_wavelength 0.71073
_diffrn_reflns_av_R_equivalents 0.0719
_diffrn_reflns_av_unetI/netI 0.0171
_diffrn_reflns_Laue_measured_fraction_full 0.999
_diffrn_reflns_Laue_measured_fraction_max 0.998
_diffrn_reflns_limit_h_max 15
_diffrn_reflns_limit_h_min -15
_diffrn_reflns_limit_k_max 15
_diffrn_reflns_limit_k_min -15
_diffrn_reflns_limit_l_max 125
_diffrn_reflns_limit_l_min -124
_diffrn_reflns_number 109518
_diffrn_reflns_point_group_measured_fraction_full 0.999
_diffrn_reflns_point_group_measured_fraction_max 0.998
_diffrn_reflns_theta_full 25.242
_diffrn_reflns_theta_max 28.365
_diffrn_reflns_theta_min 2.217
_diffrn_standards_decay_% 0
_diffrn_standards_interval_count 0
_diffrn_standards_interval_time 0
_diffrn_standards_number 0
_exptl_absorpt_coefficient_mu 5.141
_exptl_absorpt_correction_T_max 0.487
_exptl_absorpt_correction_T_min 0.372
_exptl_absorpt_correction_type multi-scan
_exptl_crystal_colour black
_exptl_crystal_density_diffrn 1.801
_exptl_crystal_description BLOCK
_exptl_crystal_F_000 5724
_exptl_crystal_size_max 0.200
_exptl_crystal_size_mid 0.200
_exptl_crystal_size_min 0.140
_refine_diff_density_max 1.943
_refine_diff_density_min -1.450
_refine_diff_density_rms 0.215
_refine_ls_extinction_method none
_refine_ls_goodness_of_fit_ref 1.304
_refine_ls_hydrogen_treatment mixed
_refine_ls_matrix_type full
_refine_ls_number_parameters 155
_refine_ls_number_reflns 3020
_refine_ls_number_restraints 25
_refine_ls_restrained_S_all 1.304
_refine_ls_R_factor_all 0.0498
_refine_ls_R_factor_gt 0.0427
_refine_ls_shift/su_max 0.001
_refine_ls_shift/su_mean 0.000
_refine_ls_structure_factor_coef Fsqd
_refine_ls_weighting_details
;
 w=1/[\s^2^(Fo^2^)+(0.0478P)^2^+226.8430P]
 where P=(Fo^2^+2Fc^2^)/3
;
_refine_ls_weighting_scheme calc
_refine_ls_wR_factor_gt 0.1187
_refine_ls_wR_factor_ref 0.1235
_reflns_Friedel_coverage 0.000
_reflns_number_gt 2705
_reflns_number_total 3020
_reflns_threshold_expression 'I > 2\s(I)'
_cod_data_source_file ic7b00261_si_002.cif
_cod_data_source_block 4
_cod_depositor_comments 'Adding full bibliography for 4345750--4345757.cif.'
_cod_original_cell_volume 10818(2)
_cod_database_code 4345753
_publcif_datablock.id {4d852cba-84ea-471f-8556-fd3412b322c5}

_shelx_space_group_comment
;
The symmetry employed for this shelxl refinement is uniquely defined
by the following loop, which should always be used as a source of
symmetry information in preference to the above space-group names.
They are only intended as comments.
;
_shelx_estimated_absorpt_t_min 0.426
_shelx_estimated_absorpt_t_max 0.533
_shelxl_version_number 2013-2

loop_
_space_group_symop_operation_xyz
'x, y, z'
'-y, x-y, z'
'-x+y, -x, z'
'y, x, -z+1/2'
'x-y, -y, -z+1/2'
'-x, -x+y, -z+1/2'
'x+2/3, y+1/3, z+1/3'
'-y+2/3, x-y+1/3, z+1/3'
'-x+y+2/3, -x+1/3, z+1/3'
'y+2/3, x+1/3, -z+5/6'
'x-y+2/3, -y+1/3, -z+5/6'
'-x+2/3, -x+y+1/3, -z+5/6'
'x+1/3, y+2/3, z+2/3'
'-y+1/3, x-y+2/3, z+2/3'
'-x+y+1/3, -x+2/3, z+2/3'
'y+1/3, x+2/3, -z+7/6'
'x-y+1/3, -y+2/3, -z+7/6'
'-x+1/3, -x+y+2/3, -z+7/6'
'-x, -y, -z'
'y, -x+y, -z'
'x-y, x, -z'
'-y, -x, z-1/2'
'-x+y, y, z-1/2'
'x, x-y, z-1/2'
'-x+2/3, -y+1/3, -z+1/3'
'y+2/3, -x+y+1/3, -z+1/3'
'x-y+2/3, x+1/3, -z+1/3'
'-y+2/3, -x+1/3, z-1/6'
'-x+y+2/3, y+1/3, z-1/6'
'x+2/3, x-y+1/3, z-1/6'
'-x+1/3, -y+2/3, -z+2/3'
'y+1/3, -x+y+2/3, -z+2/3'
'x-y+1/3, x+2/3, -z+2/3'
'-y+1/3, -x+2/3, z+1/6'
'-x+y+1/3, y+2/3, z+1/6'
'x+1/3, x-y+2/3, z+1/6'

loop_
_atom_site_label
_atom_site_type_symbol
_atom_site_fract_x
_atom_site_fract_y
_atom_site_fract_z
_atom_site_U_iso_or_equiv
_atom_site_adp_type
_atom_site_occupancy
_atom_site_site_symmetry_order
_atom_site_calc_flag
_atom_site_refinement_flags_posn
_atom_site_refinement_flags_adp
_atom_site_refinement_flags_occupancy
_atom_site_disorder_assembly
_atom_site_disorder_group
W1 W 0.3333 0.6667 0.03631(2) 0.01739(13) Uani 1 3 d S T P . .
Cu1 Cu 0.49527(8) 0.70950(8) 0.05783(2) 0.0283(2) Uani 1 1 d . . . . .
S1 S 0.38629(16) 0.51589(16) 0.04655(2) 0.0253(3) Uani 1 1 d . . . . .
F1 F 0.028(3) 1.010(8) -0.0018(2) 0.029(3) Uani 0.1667 1 d D . P A -1
F2 F -0.010(5) 0.878(3) 0.0179(5) 0.029(3) Uani 0.1667 1 d D . P A -1
F3 F 0.122(3) 1.106(3) 0.0199(5) 0.029(3) Uani 0.1667 1 d D . P A -1
F4 F -0.103(4) 1.018(4) 0.0161(4) 0.029(3) Uani 0.1667 1 d D . P A -1
B1 B 0.3333 0.6667 0.00064(11) 0.019(2) Uani 1 3 d DS T P . .
H1B1 H 0.3333 0.6667 -0.0116(2) 0.028 Uiso 1 3 d DS U P . .
B2 B 0.008(3) 1.002(4) 0.01309(18) 0.029(3) Uani 0.1667 1 d D . P A -1
N1 N 0.3215(5) 0.7849(5) 0.00635(4) 0.0172(9) Uani 1 1 d . . . . .
N2 N 0.2970(5) 0.7911(5) 0.02049(5) 0.0205(9) Uani 1 1 d . . . . .
N3 N 0.6059(8) 0.7321(7) 0.07377(7) 0.0523(13) Uani 1 1 d . . . . .
N4 N 0.6298(8) 0.6356(7) 0.07762(7) 0.0523(13) Uani 1 1 d . . . . .
C1 C 0.3354(7) 0.9020(7) -0.01661(6) 0.0302(13) Uani 1 1 d . . . . .
H1A H 0.3307 0.9805 -0.0194 0.045 Uiso 1 1 calc R U . . .
H1B H 0.2668 0.8239 -0.0216 0.045 Uiso 1 1 calc R U . . .
H1C H 0.4230 0.9149 -0.0190 0.045 Uiso 1 1 calc R U . . .
C2 C 0.3137(5) 0.8817(5) -0.00098(6) 0.0193(10) Uani 1 1 d . . . . .
C3 C 0.2818(6) 0.9515(6) 0.00856(6) 0.0252(12) Uani 1 1 d . . . . .
H3 H 0.2684 1.0240 0.0066 0.030 Uiso 1 1 calc R U . . .
C4 C 0.2730(6) 0.8939(6) 0.02176(6) 0.0255(12) Uani 1 1 d . . . . .
C5 C 0.2381(10) 0.9397(8) 0.03513(7) 0.0440(19) Uani 1 1 d . . . . .
H5A H 0.2378 0.8855 0.0430 0.066 Uiso 0.5 1 calc R U P . .
H5B H 0.1500 0.9304 0.0342 0.066 Uiso 0.5 1 calc R U P . .
H5C H 0.3039 1.0330 0.0369 0.066 Uiso 0.5 1 calc R U P . .
H5D H 0.2233 1.0138 0.0330 0.066 Uiso 0.5 1 calc R U P . .
H5E H 0.3111 0.9688 0.0419 0.066 Uiso 0.5 1 calc R U P . .
H5F H 0.1572 0.8663 0.0392 0.066 Uiso 0.5 1 calc R U P . .
C6 C 0.6667 0.8303(10) 0.0833 0.058(4) Uani 1 2 d DS T P . .
C7 C 0.739(4) 0.971(2) 0.0779(4) 0.070(5) Uani 0.25 1 d D . P B 2
H7A H 0.7860 1.0268 0.0861 0.084 Uiso 0.25 1 calc R U P B 2
H7B H 0.6696 0.9919 0.0753 0.084 Uiso 0.25 1 calc R U P B 2
C7A C 0.635(4) 0.940(3) 0.0871(4) 0.070(5) Uani 0.25 1 d D . P B 1
H7A1 H 0.5443 0.9217 0.0848 0.084 Uiso 0.25 1 calc R U P B 1
H7A2 H 0.6667 0.9829 0.0964 0.084 Uiso 0.25 1 calc R U P B 1
C8 C 0.843(4) 1.026(4) 0.0655(4) 0.070(5) Uani 0.25 1 d D . P B 2
H8A H 0.9339 1.0797 0.0693 0.084 Uiso 0.25 1 calc R U P B 2
H8B H 0.8383 0.9514 0.0600 0.084 Uiso 0.25 1 calc R U P B 2
C8A C 0.553(4) 0.936(3) 0.1003(4) 0.070(5) Uani 0.25 1 d D . P B 1
H8A1 H 0.4575 0.8815 0.0981 0.084 Uiso 0.25 1 calc R U P B 1
H8A2 H 0.5729 0.8920 0.1081 0.084 Uiso 0.25 1 calc R U P B 1
C9 C 0.807(4) 1.112(4) 0.0561(3) 0.070(5) Uani 0.25 1 d D . P B 2
H9A H 0.7518 1.0587 0.0482 0.105 Uiso 0.25 1 calc R U P B 2
H9B H 0.8885 1.1878 0.0525 0.105 Uiso 0.25 1 calc R U P B 2
H9C H 0.7579 1.1442 0.0617 0.105 Uiso 0.25 1 calc R U P B 2
C9A C 0.584(4) 1.074(4) 0.1050(4) 0.070(5) Uani 0.25 1 d D . P B 1
H9A1 H 0.5444 1.1088 0.0983 0.105 Uiso 0.25 1 calc R U P B 1
H9A2 H 0.6803 1.1337 0.1052 0.105 Uiso 0.25 1 calc R U P B 1
H9A3 H 0.5469 1.0687 0.1144 0.105 Uiso 0.25 1 calc R U P B 1

loop_
_atom_site_aniso_label
_atom_site_aniso_U_11
_atom_site_aniso_U_22
_atom_site_aniso_U_33
_atom_site_aniso_U_23
_atom_site_aniso_U_13
_atom_site_aniso_U_12
W1 0.02207(15) 0.02207(15) 0.00804(18) 0.000 0.000 0.01103(8)
Cu1 0.0328(4) 0.0361(4) 0.0152(3) -0.0033(3) -0.0089(3) 0.0165(3)
S1 0.0344(8) 0.0308(8) 0.0154(6) 0.0014(5) -0.0018(5) 0.0198(7)
F1 0.033(10) 0.025(10) 0.039(9) 0.011(9) 0.008(8) 0.022(12)
F2 0.033(10) 0.025(10) 0.039(9) 0.011(9) 0.008(8) 0.022(12)
F3 0.033(10) 0.025(10) 0.039(9) 0.011(9) 0.008(8) 0.022(12)
F4 0.033(10) 0.025(10) 0.039(9) 0.011(9) 0.008(8) 0.022(12)
B1 0.023(3) 0.023(3) 0.011(4) 0.000 0.000 0.0115(15)
B2 0.033(10) 0.025(10) 0.039(9) 0.011(9) 0.008(8) 0.022(12)
N1 0.020(2) 0.020(2) 0.0125(19) 0.0019(16) 0.0000(16) 0.0106(19)
N2 0.028(2) 0.023(2) 0.0124(19) -0.0003(17) -0.0006(18) 0.014(2)
N3 0.075(4) 0.050(3) 0.045(3) -0.018(2) -0.037(3) 0.041(3)
N4 0.075(4) 0.050(3) 0.045(3) -0.018(2) -0.037(3) 0.041(3)
C1 0.035(3) 0.037(3) 0.021(3) 0.009(2) 0.004(2) 0.020(3)
C2 0.016(2) 0.019(3) 0.020(2) 0.004(2) -0.0025(19) 0.006(2)
C3 0.028(3) 0.020(3) 0.028(3) 0.003(2) 0.000(2) 0.012(2)
C4 0.030(3) 0.025(3) 0.025(3) -0.003(2) -0.001(2) 0.017(3)
C5 0.080(6) 0.045(4) 0.028(3) -0.003(3) 0.004(3) 0.048(4)
C6 0.083(10) 0.052(5) 0.049(6) -0.024(3) -0.048(7) 0.042(5)
C7 0.067(13) 0.062(11) 0.074(11) -0.027(10) -0.030(10) 0.027(10)
C7A 0.067(13) 0.062(11) 0.074(11) -0.027(10) -0.030(10) 0.027(10)
C8 0.067(13) 0.062(11) 0.074(11) -0.027(10) -0.030(10) 0.027(10)
C8A 0.067(13) 0.062(11) 0.074(11) -0.027(10) -0.030(10) 0.027(10)
C9 0.067(13) 0.062(11) 0.074(11) -0.027(10) -0.030(10) 0.027(10)
C9A 0.067(13) 0.062(11) 0.074(11) -0.027(10) -0.030(10) 0.027(10)

loop_
_atom_type_symbol
_atom_type_description
_atom_type_scat_dispersion_real
_atom_type_scat_dispersion_imag
_atom_type_scat_source
C C 0.0033 0.0016 'International Tables Vol C Tables 4.2.6.8 and 6.1.1.4'
H H 0.0000 0.0000 'International Tables Vol C Tables 4.2.6.8 and 6.1.1.4'
B B 0.0013 0.0007 'International Tables Vol C Tables 4.2.6.8 and 6.1.1.4'
N N 0.0061 0.0033 'International Tables Vol C Tables 4.2.6.8 and 6.1.1.4'
S S 0.1246 0.1234 'International Tables Vol C Tables 4.2.6.8 and 6.1.1.4'
Cu Cu 0.3201 1.2651 'International Tables Vol C Tables 4.2.6.8 and 6.1.1.4'
W W -0.8490 6.8722 'International Tables Vol C Tables 4.2.6.8 and 6.1.1.4'
F F 0.0171 0.0103 'International Tables Vol C Tables 4.2.6.8 and 6.1.1.4'

loop_
_geom_angle_atom_site_label_1
_geom_angle_atom_site_label_2
_geom_angle_atom_site_label_3
_geom_angle
_geom_angle_site_symmetry_1
_geom_angle_site_symmetry_3
N2 W1 N2 80.85(17) 2_665 3_565
N2 W1 N2 80.84(17) 2_665 .
N2 W1 N2 80.84(17) 3_565 .
N2 W1 S1 85.06(13) 2_665 3_565
N2 W1 S1 162.94(12) 3_565 3_565
N2 W1 S1 87.48(13) . 3_565
N2 W1 S1 162.94(12) 2_665 2_665
N2 W1 S1 87.48(13) 3_565 2_665
N2 W1 S1 85.06(13) . 2_665
S1 W1 S1 103.96(4) 3_565 2_665
N2 W1 S1 87.49(13) 2_665 .
N2 W1 S1 85.06(13) 3_565 .
N2 W1 S1 162.94(12) . .
S1 W1 S1 103.96(4) 3_565 .
S1 W1 S1 103.96(4) 2_665 .
N2 W1 Cu1 140.00(13) 2_665 .
N2 W1 Cu1 91.96(12) 3_565 .
N2 W1 Cu1 137.09(13) . .
S1 W1 Cu1 105.04(4) 3_565 .
S1 W1 Cu1 52.24(4) 2_665 .
S1 W1 Cu1 52.59(4) . .
N2 W1 Cu1 137.09(13) 2_665 2_665
N2 W1 Cu1 140.00(13) 3_565 2_665
N2 W1 Cu1 91.97(12) . 2_665
S1 W1 Cu1 52.24(4) 3_565 2_665
S1 W1 Cu1 52.60(4) 2_665 2_665
S1 W1 Cu1 105.03(4) . 2_665
Cu1 W1 Cu1 66.97(3) . 2_665
N2 W1 Cu1 91.97(12) 2_665 3_565
N2 W1 Cu1 137.09(13) 3_565 3_565
N2 W1 Cu1 140.00(13) . 3_565
S1 W1 Cu1 52.60(4) 3_565 3_565
S1 W1 Cu1 105.03(4) 2_665 3_565
S1 W1 Cu1 52.23(4) . 3_565
Cu1 W1 Cu1 66.97(3) . 3_565
Cu1 W1 Cu1 66.97(3) 2_665 3_565
N3 Cu1 S1 125.8(2) . 2_665
N3 Cu1 S1 121.4(2) . .
S1 Cu1 S1 112.09(8) 2_665 .
N3 Cu1 W1 177.1(3) . .
S1 Cu1 W1 56.61(4) 2_665 .
S1 Cu1 W1 56.50(4) . .
N3 Cu1 Cu1 120.7(3) . 3_565
S1 Cu1 Cu1 100.02(5) 2_665 3_565
S1 Cu1 Cu1 48.61(5) . 3_565
W1 Cu1 Cu1 56.515(15) . 3_565
N3 Cu1 Cu1 123.4(2) . 2_665
S1 Cu1 Cu1 49.03(5) 2_665 2_665
S1 Cu1 Cu1 99.68(5) . 2_665
W1 Cu1 Cu1 56.514(15) . 2_665
Cu1 Cu1 Cu1 60.0 3_565 2_665
Cu1 S1 Cu1 82.36(7) 3_565 .
Cu1 S1 W1 71.15(5) 3_565 .
Cu1 S1 W1 70.91(5) . .
N1 B1 N1 108.4(4) 2_665 .
N1 B1 N1 108.4(4) 2_665 3_565
N1 B1 N1 108.4(4) . 3_565
N1 B1 H1B1 110.5(4) 2_665 .
N1 B1 H1B1 110.5(4) . .
N1 B1 H1B1 110.5(4) 3_565 .
F1 B2 F4 108.6(12) . .
F1 B2 F2 108.6(12) . .
F4 B2 F2 112(3) . .
F1 B2 F3 110(3) . .
F4 B2 F3 108.6(12) . .
F2 B2 F3 108.6(12) . .
C2 N1 N2 110.6(4) . .
C2 N1 B1 128.7(5) . .
N2 N1 B1 120.0(5) . .
C4 N2 N1 105.7(4) . .
C4 N2 W1 133.4(4) . .
N1 N2 W1 120.1(3) . .
N4 N3 C6 106.6(6) . .
N4 N3 Cu1 120.6(5) . .
C6 N3 Cu1 132.7(6) . .
N4 N4 N3 109.1(4) 18_654 .
C2 C1 H1A 109.5 . .
C2 C1 H1B 109.5 . .
H1A C1 H1B 109.5 . .
C2 C1 H1C 109.5 . .
H1A C1 H1C 109.5 . .
H1B C1 H1C 109.5 . .
N1 C2 C3 107.3(5) . .
N1 C2 C1 124.0(5) . .
C3 C2 C1 128.7(5) . .
C2 C3 C4 106.3(5) . .
C2 C3 H3 126.8 . .
C4 C3 H3 126.8 . .
N2 C4 C3 110.0(5) . .
N2 C4 C5 126.4(5) . .
C3 C4 C5 123.6(6) . .
C4 C5 H5A 109.5 . .
C4 C5 H5B 109.5 . .
H5A C5 H5B 109.5 . .
C4 C5 H5C 109.5 . .
H5A C5 H5C 109.5 . .
H5B C5 H5C 109.5 . .
C4 C5 H5D 109.5 . .
H5A C5 H5D 141.1 . .
H5B C5 H5D 56.3 . .
H5C C5 H5D 56.3 . .
C4 C5 H5E 109.5 . .
H5A C5 H5E 56.3 . .
H5B C5 H5E 141.1 . .
H5C C5 H5E 56.3 . .
H5D C5 H5E 109.5 . .
C4 C5 H5F 109.5 . .
H5A C5 H5F 56.3 . .
H5B C5 H5F 56.3 . .
H5C C5 H5F 141.1 . .
H5D C5 H5F 109.5 . .
H5E C5 H5F 109.5 . .
N3 C6 N3 108.5(10) . 18_654
N3 C6 C7 117.4(16) . .
N3 C6 C7 118.7(17) 18_654 .
N3 C6 C7 118.7(17) . 18_654
N3 C6 C7 117.4(16) 18_654 18_654
C7 C6 C7 73(3) . 18_654
N3 C6 C7A 119.5(18) . 18_654
N3 C6 C7A 128.2(19) 18_654 18_654
N3 C6 C7A 128.1(19) . .
N3 C6 C7A 119.5(18) 18_654 .
C7A C6 C7A 37(3) 18_654 .
C6 C7 C8 127(3) . .
C6 C7 C7 53.5(16) . 18_654
C8 C7 C7 167(4) . 18_654
C6 C7 H7A 105.6 . .
C8 C7 H7A 105.6 . .
C7 C7 H7A 86.1 18_654 .
C6 C7 H7B 105.6 . .
C8 C7 H7B 105.6 . .
C7 C7 H7B 64.0 18_654 .
H7A C7 H7B 106.1 . .
C7A C7A C6 71.6(14) 18_654 .
C7A C7A C8A 162(4) 18_654 .
C6 C7A C8A 124(3) . .
C7A C7A H7A1 116.4 18_654 .
C6 C7A H7A1 116.4 . .
C8A C7A H7A1 66.9 . .
C7A C7A H7A2 116.4 18_654 .
C6 C7A H7A2 116.4 . .
C8A C7A H7A2 50.9 . .
H7A1 C7A H7A2 113.4 . .
C9 C8 C7 107.2(17) . .
C9 C8 H8A 110.3 . .
C7 C8 H8A 110.3 . .
C9 C8 H8B 110.3 . .
C7 C8 H8B 110.3 . .
H8A C8 H8B 108.5 . .
C9A C8A C7A 112.7(19) . .
C9A C8A H8A1 109.1 . .
C7A C8A H8A1 109.1 . .
C9A C8A H8A2 109.1 . .
C7A C8A H8A2 109.1 . .
H8A1 C8A H8A2 107.8 . .
C8 C9 H9A 109.5 . .
C8 C9 H9B 109.5 . .
H9A C9 H9B 109.5 . .
C8 C9 H9C 109.5 . .
H9A C9 H9C 109.5 . .
H9B C9 H9C 109.5 . .
C8A C9A H9A1 109.5 . .
C8A C9A H9A2 109.5 . .
H9A1 C9A H9A2 109.5 . .
C8A C9A H9A3 109.5 . .
H9A1 C9A H9A3 109.5 . .
H9A2 C9A H9A3 109.5 . .

loop_
_geom_bond_atom_site_label_1
_geom_bond_atom_site_label_2
_geom_bond_distance
_geom_bond_site_symmetry_2
W1 N2 2.247(5) 2_665
W1 N2 2.247(5) 3_565
W1 N2 2.247(5) .
W1 S1 2.3186(15) 3_565
W1 S1 2.3185(15) 2_665
W1 S1 2.3186(15) .
W1 Cu1 2.6278(8) .
W1 Cu1 2.6278(8) 2_665
W1 Cu1 2.6278(8) 3_565
Cu1 N3 1.901(6) .
Cu1 S1 2.1952(17) 2_665
Cu1 S1 2.2088(17) .
Cu1 Cu1 2.8997(14) 3_565
Cu1 Cu1 2.8997(14) 2_665
S1 Cu1 2.1950(17) 3_565
F1 B2 1.414(10) .
F2 B2 1.414(9) .
F3 B2 1.414(10) .
F4 B2 1.413(9) .
B1 N1 1.532(6) 2_665
B1 N1 1.532(6) .
B1 N1 1.532(6) 3_565
B1 H1B1 1.15(2) .
N1 C2 1.352(7) .
N1 N2 1.370(6) .
N2 C4 1.350(7) .
N3 N4 1.322(9) .
N3 C6 1.337(9) .
N4 N4 1.303(11) 18_654
C1 C2 1.492(8) .
C1 H1A 0.9700 .
C1 H1B 0.9700 .
C1 H1C 0.9700 .
C2 C3 1.374(8) .
C3 C4 1.388(8) .
C3 H3 0.9400 .
C4 C5 1.495(8) .
C5 H5A 0.9700 .
C5 H5B 0.9700 .
C5 H5C 0.9700 .
C5 H5D 0.9700 .
C5 H5E 0.9700 .
C5 H5F 0.9700 .
C6 N3 1.337(9) 18_654
C6 C7 1.491(18) .
C6 C7 1.491(18) 18_654
C6 C7A 1.520(18) 18_654
C6 C7A 1.520(18) .
C7 C8 1.558(19) .
C7 C7 1.77(7) 18_654
C7 H7A 0.9800 .
C7 H7B 0.9800 .
C7A C7A 0.96(7) 18_654
C7A C8A 1.538(19) .
C7A H7A1 0.9800 .
C7A H7A2 0.9800 .
C8 C9 1.534(19) .
C8 H8A 0.9800 .
C8 H8B 0.9800 .
C8A C9A 1.518(19) .
C8A H8A1 0.9800 .
C8A H8A2 0.9800 .
C9 H9A 0.9700 .
C9 H9B 0.9700 .
C9 H9C 0.9700 .
C9A H9A1 0.9700 .
C9A H9A2 0.9700 .
C9A H9A3 0.9700 .

loop_
_publcif_info_datablock.id
_publcif_info_datablock.publ_exptl
_publcif_info_datablock.publ_geom
_publcif_info_datablock.structure
{4d852cba-84ea-471f-8556-fd3412b322c5} y y y
